data_4344197
loop_
_publ_author_name
'Bright, D.'
'Ibers, J.A.'

_publ_section_title
;
 Studies of Metal-Nitrogen Multiple Bonds. V. The Crystal Structure of
 Potassium Nitridopentachloroosmate(VI), K2 Os N Cl5
;
_journal_name_full 'Inorganic Chemistry'
_journal_page_first 709
_journal_page_last 716
_journal_volume 8
_journal_year 1969
_chemical_formula_sum 'Cl5 K2 N Os'
_chemical_name_systematic 'K2 Os N Cl5'
_space_group_IT_number 62
_symmetry_space_group_name_Hall '-P 2ac 2n'
_symmetry_space_group_name_H-M 'P n m a'
_cell_angle_alpha 90
_cell_angle_beta 90
_cell_angle_gamma 90
_cell_formula_units_Z 4
_cell_length_a 13.27
_cell_length_b 9.85
_cell_length_c 6.84
_cell_volume 894.053
_citation_journal_id_ASTM INOCAJ
_cod_data_source_file Bright_INOCAJ_1969_1951.cif
_cod_data_source_block Cl5K2N1Os1
_cod_original_formula_sum 'Cl5 K2 N1 Os1'
_cod_database_code 4344197

loop_
_symmetry_equiv_pos_as_xyz
x,y,z
-x+1/2,-y,z+1/2
x+1/2,-y+1/2,-z+1/2
-x,y+1/2,-z
-x,-y,-z
x-1/2,y,-z-1/2
-x-1/2,y-1/2,z-1/2
x,-y-1/2,z

loop_
_atom_site_label
_atom_site_type_symbol
_atom_site_fract_x
_atom_site_fract_y
_atom_site_fract_z
_atom_site_occupancy
_atom_site_U_iso_or_equiv
K1 K+1 0.35463 0.00086 0.16968 1 0.0
Cl3 Cl-1 0.21955 0.25 -0.07233 1 0.0
N1 N-3 -0.0016 0.25 0.0211 1 0.0
Cl4 Cl-1 0.10586 0.01128 0.19054 1 0.0
Cl1 Cl-1 0.24791 0.25 0.40342 1 0.0
Cl2 Cl-1 -0.00025 0.25 0.46498 1 0.0
Os1 Os+6 0.09285 0.25 0.16969 1 0.0
